data_7038729
loop_
_publ_author_name
'Shim, E. K. S.'
'Leong, W. K.'
'Li, Y.-Z.'
'Richmond, M. G.'

_publ_section_title
;
 Isomerization of the osmium-tellurium cluster Os3(\m-TeR)2(CO)10: a
 kinetic and computational study.
;
_journal_issue 16
_journal_name_full 'Dalton transactions (Cambridge, England : 2003)'
_journal_page_first 7158
_journal_page_last 7162
_journal_paper_doi 10.1039/c6dt00588h
_journal_volume 45
_journal_year 2016
_chemical_formula_sum 'C24 H14 O10 Os3 Te2'
_chemical_formula_weight 1288.15
_space_group_crystal_system tetragonal
_space_group_IT_number 122
_space_group_name_Hall 'I -4 2bw'
_space_group_name_H-M_alt 'I -4 2 d'
_symmetry_space_group_name_Hall 'I -4 2bw'
_symmetry_space_group_name_H-M 'I -4 2 d'
_atom_sites_solution_hydrogens geom
_audit_creation_method SHELXL-2014/7
_audit_update_record
;
2015-09-02 deposited with the CCDC.
2016-03-08 downloaded from the CCDC.
;
_cell_angle_alpha 90
_cell_angle_beta 90
_cell_angle_gamma 90
_cell_formula_units_Z 8
_cell_length_a 14.1313(6)
_cell_length_b 14.1313(6)
_cell_length_c 28.8408(13)
_cell_measurement_reflns_used 9271
_cell_measurement_temperature 103(2)
_cell_measurement_theta_max 30.98
_cell_measurement_theta_min 2.48
_cell_volume 5759.3(4)
_computing_cell_refinement 'Bruker SAINT'
_computing_data_collection 'Bruker APEX2'
_computing_data_reduction 'Bruker SAINT'
_computing_molecular_graphics 'Bruker SHELXTL'
_computing_publication_material 'Bruker SHELXTL'
_computing_structure_refinement 'SHELXL-2014/7 (Sheldrick, 2014)'
_computing_structure_solution 'SHELXS-97 (Sheldrick 2008)'
_diffrn_ambient_temperature 103(2)
_diffrn_measured_fraction_theta_full 0.995
_diffrn_measured_fraction_theta_max 0.996
_diffrn_measurement_device_type 'Bruker APEX-II CCD'
_diffrn_measurement_method '\f and \w scans'
_diffrn_radiation_type MoK\a
_diffrn_radiation_wavelength 0.71073
_diffrn_reflns_av_R_equivalents 0.0646
_diffrn_reflns_av_unetI/netI 0.0331
_diffrn_reflns_Laue_measured_fraction_full 0.995
_diffrn_reflns_Laue_measured_fraction_max 0.996
_diffrn_reflns_limit_h_max 17
_diffrn_reflns_limit_h_min -17
_diffrn_reflns_limit_k_max 17
_diffrn_reflns_limit_k_min -17
_diffrn_reflns_limit_l_max 36
_diffrn_reflns_limit_l_min -35
_diffrn_reflns_number 35019
_diffrn_reflns_point_group_measured_fraction_full 0.997
_diffrn_reflns_point_group_measured_fraction_max 0.997
_diffrn_reflns_theta_full 25.242
_diffrn_reflns_theta_max 26.372
_diffrn_reflns_theta_min 3.815
_exptl_absorpt_coefficient_mu 15.242
_exptl_absorpt_correction_T_max 0.170
_exptl_absorpt_correction_T_min 0.121
_exptl_absorpt_correction_type multi-scan
_exptl_absorpt_process_details SADABS
_exptl_crystal_colour yellow
_exptl_crystal_density_diffrn 2.971
_exptl_crystal_description block
_exptl_crystal_F_000 4560
_exptl_crystal_size_max 0.240
_exptl_crystal_size_mid 0.200
_exptl_crystal_size_min 0.180
_refine_diff_density_max 0.982
_refine_diff_density_min -0.667
_refine_diff_density_rms 0.116
_refine_ls_abs_structure_details
; 
 Flack x determined using 1253 quotients [(I+)-(I-)]/[(I+)+(I-)] 
 (Parsons, Flack and Wagner, Acta Cryst. B69 (2013) 249-259). 
;
_refine_ls_abs_structure_Flack 0.000(4)
_refine_ls_extinction_method none
_refine_ls_goodness_of_fit_ref 1.033
_refine_ls_hydrogen_treatment constr
_refine_ls_matrix_type full
_refine_ls_number_parameters 178
_refine_ls_number_reflns 2952
_refine_ls_number_restraints 0
_refine_ls_restrained_S_all 1.033
_refine_ls_R_factor_all 0.0180
_refine_ls_R_factor_gt 0.0168
_refine_ls_shift/su_max 0.001
_refine_ls_shift/su_mean 0.000
_refine_ls_structure_factor_coef Fsqd
_refine_ls_weighting_details 'w=1/[\s^2^(Fo^2^)] where P=(Fo^2^+2Fc^2^)/3'
_refine_ls_weighting_scheme calc
_refine_ls_wR_factor_gt 0.0355
_refine_ls_wR_factor_ref 0.0358
_reflns_Friedel_coverage 0.812
_reflns_Friedel_fraction_full 0.998
_reflns_Friedel_fraction_max 0.998
_reflns_number_gt 2864
_reflns_number_total 2952
_reflns_threshold_expression 'I > 2\s(I)'
_cod_data_source_file c6dt00588h2.cif
_cod_data_source_block Lwk437s_new
_cod_depositor_comments 'Adding full bibliography for 7038729.cif.'
_cod_original_cell_volume 5759.3(6)
_cod_database_code 7038729
_shelx_shelxl_version_number 2014/7
_shelx_space_group_comment
; 
The symmetry employed for this shelxl refinement is uniquely defined 
by the following loop, which should always be used as a source of 
symmetry information in preference to the above space-group names. 
They are only intended as comments. 
;
_shelx_estimated_absorpt_t_min 0.121
_shelx_estimated_absorpt_t_max 0.170

loop_
_space_group_symop_operation_xyz
'x, y, z'
'-x, -y, z'
'y, -x, -z'
'-y, x, -z'
'-x+1/2, y, -z+3/4'
'x+1/2, -y, -z+3/4'
'-y+1/2, -x, z+3/4'
'y+1/2, x, z+3/4'
'x+1/2, y+1/2, z+1/2'
'-x+1/2, -y+1/2, z+1/2'
'y+1/2, -x+1/2, -z+1/2'
'-y+1/2, x+1/2, -z+1/2'
'-x+1, y+1/2, -z+5/4'
'x+1, -y+1/2, -z+5/4'
'-y+1, -x+1/2, z+5/4'
'y+1, x+1/2, z+5/4'

loop_
_atom_site_label
_atom_site_type_symbol
_atom_site_fract_x
_atom_site_fract_y
_atom_site_fract_z
_atom_site_U_iso_or_equiv
_atom_site_adp_type
_atom_site_occupancy
_atom_site_site_symmetry_order
_atom_site_calc_flag
_atom_site_refinement_flags_posn
_atom_site_refinement_flags_adp
_atom_site_refinement_flags_occupancy
Os1 Os 0.57785(3) 0.7500 0.1250 0.01077(9) Uani 1 2 d S T P
Os2 Os 0.74163(2) 0.68739(2) 0.07050(2) 0.01170(7) Uani 1 1 d . . .
Te3 Te 0.80875(3) 0.86240(3) 0.09386(2) 0.01222(11) Uani 1 1 d . . .
C11 C 0.5838(5) 0.8720(6) 0.0935(3) 0.0165(16) Uani 1 1 d . . .
C12 C 0.4927(5) 0.7062(5) 0.0784(3) 0.0175(17) Uani 1 1 d . . .
C21 C 0.6752(5) 0.7413(6) 0.0200(3) 0.0170(17) Uani 1 1 d . . .
C22 C 0.6757(6) 0.5699(5) 0.0656(3) 0.0197(17) Uani 1 1 d . . .
C23 C 0.8463(6) 0.6442(6) 0.0343(3) 0.0242(19) Uani 1 1 d . . .
C31 C 0.9594(5) 0.8553(5) 0.0928(3) 0.0129(15) Uani 1 1 d . . .
C32 C 1.0052(5) 0.8352(5) 0.0513(3) 0.0174(17) Uani 1 1 d . . .
H32 H 0.9694 0.8211 0.0243 0.021 Uiso 1 1 calc R U .
C33 C 1.1027(5) 0.8358(5) 0.0495(3) 0.0165(17) Uani 1 1 d . . .
H33 H 1.1335 0.8211 0.0212 0.020 Uiso 1 1 calc R U .
C34 C 1.1577(5) 0.8578(5) 0.0887(3) 0.0132(16) Uani 1 1 d . . .
C35 C 1.2639(5) 0.8571(6) 0.0867(3) 0.0239(19) Uani 1 1 d . . .
H35A H 1.2894 0.8540 0.1183 0.036 Uiso 1 1 calc R U .
H35B H 1.2862 0.9151 0.0716 0.036 Uiso 1 1 calc R U .
H35C H 1.2853 0.8019 0.0691 0.036 Uiso 1 1 calc R U .
C36 C 1.1110(5) 0.8801(5) 0.1292(3) 0.0171(16) Uani 1 1 d . . .
H36 H 1.1464 0.8959 0.1561 0.021 Uiso 1 1 calc R U .
C37 C 1.0132(5) 0.8798(5) 0.1312(3) 0.0158(16) Uani 1 1 d . . .
H37 H 0.9824 0.8966 0.1593 0.019 Uiso 1 1 calc R U .
O11 O 0.5825(4) 0.9432(4) 0.0750(2) 0.0320(16) Uani 1 1 d . . .
O12 O 0.4408(4) 0.6841(4) 0.0494(2) 0.0260(13) Uani 1 1 d . . .
O21 O 0.6335(4) 0.7743(4) -0.0103(2) 0.0272(14) Uani 1 1 d . . .
O22 O 0.6339(5) 0.5010(4) 0.0637(2) 0.0356(15) Uani 1 1 d . . .
O23 O 0.9038(4) 0.6133(5) 0.0105(2) 0.0387(17) Uani 1 1 d . . .

loop_
_atom_site_aniso_label
_atom_site_aniso_U_11
_atom_site_aniso_U_22
_atom_site_aniso_U_33
_atom_site_aniso_U_23
_atom_site_aniso_U_13
_atom_site_aniso_U_12
Os1 0.00771(18) 0.00958(19) 0.0150(2) -0.00128(18) 0.000 0.000
Os2 0.01033(14) 0.01516(14) 0.00961(14) -0.00437(12) -0.00113(11) 0.00166(12)
Te3 0.0094(2) 0.0155(2) 0.0118(3) -0.00081(19) -0.0003(2) -0.00076(19)
C11 0.010(4) 0.025(4) 0.014(4) -0.006(4) 0.000(3) 0.002(3)
C12 0.009(4) 0.016(4) 0.027(5) 0.005(3) 0.006(3) 0.000(3)
C21 0.010(3) 0.021(4) 0.019(4) -0.009(3) 0.002(3) -0.007(3)
C22 0.024(4) 0.016(4) 0.019(4) -0.005(3) -0.001(4) 0.007(3)
C23 0.029(5) 0.035(5) 0.008(4) 0.003(4) -0.003(4) 0.006(4)
C31 0.007(3) 0.014(4) 0.018(4) 0.001(3) 0.002(3) 0.000(3)
C32 0.013(4) 0.026(4) 0.013(4) 0.003(3) -0.001(3) 0.001(3)
C33 0.018(4) 0.016(4) 0.015(4) 0.001(3) 0.004(3) 0.001(3)
C34 0.011(4) 0.009(3) 0.021(4) 0.008(3) -0.001(3) 0.000(3)
C35 0.011(4) 0.024(4) 0.037(5) 0.000(4) -0.004(4) 0.002(3)
C36 0.013(3) 0.023(4) 0.016(4) -0.002(4) -0.006(3) -0.001(3)
C37 0.016(4) 0.018(4) 0.013(4) -0.001(3) 0.003(3) -0.004(3)
O11 0.022(3) 0.018(3) 0.057(5) 0.015(3) -0.003(3) 0.006(2)
O12 0.019(3) 0.027(3) 0.031(4) 0.001(3) -0.012(3) -0.005(3)
O21 0.023(3) 0.036(4) 0.022(3) 0.006(3) -0.010(3) 0.000(3)
O22 0.046(4) 0.019(3) 0.042(4) -0.012(3) -0.005(3) -0.008(3)
O23 0.035(4) 0.062(5) 0.019(4) -0.006(3) 0.007(3) 0.030(3)

loop_
_atom_type_symbol
_atom_type_description
_atom_type_scat_dispersion_real
_atom_type_scat_dispersion_imag
_atom_type_scat_source
C C 0.0033 0.0016 'International Tables Vol C Tables 4.2.6.8 and 6.1.1.4'
H H 0.0000 0.0000 'International Tables Vol C Tables 4.2.6.8 and 6.1.1.4'
O O 0.0106 0.0060 'International Tables Vol C Tables 4.2.6.8 and 6.1.1.4'
Te Te -0.5308 1.6751 'International Tables Vol C Tables 4.2.6.8 and 6.1.1.4'
Os Os -1.2165 7.6030 'International Tables Vol C Tables 4.2.6.8 and 6.1.1.4'

loop_
_geom_angle_atom_site_label_1
_geom_angle_atom_site_label_2
_geom_angle_atom_site_label_3
_geom_angle
_geom_angle_site_symmetry_1
_geom_angle_site_symmetry_3
C12 Os1 C12 101.7(4) . 14_464
C12 Os1 C11 89.2(3) . .
C12 Os1 C11 93.9(3) 14_464 .
C12 Os1 C11 93.9(3) . 14_464
C12 Os1 C11 89.2(3) 14_464 14_464
C11 Os1 C11 175.1(4) . 14_464
C12 Os1 Os2 166.7(2) . 14_464
C12 Os1 Os2 91.3(2) 14_464 14_464
C11 Os1 Os2 87.1(2) . 14_464
C11 Os1 Os2 89.0(2) 14_464 14_464
C12 Os1 Os2 91.3(2) . .
C12 Os1 Os2 166.7(2) 14_464 .
C11 Os1 Os2 89.0(2) . .
C11 Os1 Os2 87.1(2) 14_464 .
Os2 Os1 Os2 75.859(14) 14_464 .
C21 Os2 C22 92.9(3) . .
C21 Os2 C23 95.3(3) . .
C22 Os2 C23 93.4(3) . .
C21 Os2 Te3 89.9(2) . .
C22 Os2 Te3 167.0(2) . .
C23 Os2 Te3 98.9(3) . .
C21 Os2 Te3 165.8(2) . 14_464
C22 Os2 Te3 90.7(2) . 14_464
C23 Os2 Te3 98.2(2) . 14_464
Te3 Os2 Te3 83.682(17) . 14_464
C21 Os2 Os1 84.2(2) . .
C22 Os2 Os1 85.2(2) . .
C23 Os2 Os1 178.5(3) . .
Te3 Os2 Os1 82.463(12) . .
Te3 Os2 Os1 82.386(13) 14_464 .
C31 Te3 Os2 107.47(19) . .
C31 Te3 Os2 110.3(2) . 14_464
Os2 Te3 Os2 82.509(15) . 14_464
O11 C11 Os1 176.6(7) . .
O12 C12 Os1 176.7(7) . .
O21 C21 Os2 178.9(7) . .
O22 C22 Os2 177.6(7) . .
O23 C23 Os2 174.0(8) . .
C37 C31 C32 118.9(6) . .
C37 C31 Te3 121.6(5) . .
C32 C31 Te3 119.1(5) . .
C33 C32 C31 119.7(7) . .
C32 C33 C34 121.6(7) . .
C36 C34 C33 117.9(6) . .
C36 C34 C35 120.8(7) . .
C33 C34 C35 121.4(7) . .
C34 C36 C37 120.9(7) . .
C36 C37 C31 121.0(7) . .

loop_
_geom_bond_atom_site_label_1
_geom_bond_atom_site_label_2
_geom_bond_distance
_geom_bond_site_symmetry_2
Os1 C12 1.907(8) .
Os1 C12 1.907(8) 14_464
Os1 C11 1.951(8) .
Os1 C11 1.951(8) 14_464
Os1 Os2 2.9343(4) 14_464
Os1 Os2 2.9343(4) .
Os2 C21 1.894(8) .
Os2 C22 1.909(8) .
Os2 C23 1.910(9) .
Os2 Te3 2.7330(6) .
Os2 Te3 2.7375(6) 14_464
Te3 C31 2.131(7) .
Te3 Os2 2.7376(6) 14_464
C11 O11 1.138(9) .
C12 O12 1.156(9) .
C21 O21 1.152(9) .
C22 O22 1.140(9) .
C23 O23 1.151(10) .
C31 C37 1.388(11) .
C31 C32 1.390(10) .
C32 C33 1.380(10) .
C33 C34 1.405(10) .
C34 C36 1.379(11) .
C34 C35 1.502(9) .
C36 C37 1.383(10) .
